data_1514402
loop_
_publ_author_name
'Yin, Haolin'
'Lewis, Andrew J.'
'Williams, Ursula J.'
'Carroll, Patrick J.'
'Schelter, Eric J.'

_publ_section_title
;
 Fluorinated diarylamide complexes of uranium(iii, iv) incorporating
 ancillary fluorine-to-uranium dative interactions
;
_journal_issue 2
_journal_name_full 'Chemical Science'
_journal_page_first 798
_journal_paper_doi 10.1039/c2sc21458j
_journal_volume 4
_journal_year 2013
_chemical_formula_sum 'C44 H16 F30 N3 O2 U'
_chemical_formula_weight 1426.63
_space_group_IT_number 2
_symmetry_cell_setting triclinic
_symmetry_Int_Tables_number 2
_symmetry_space_group_name_Hall '-P 1'
_symmetry_space_group_name_H-M 'P -1'
_atom_sites_solution_hydrogens geom
_atom_sites_solution_primary direct
_audit_creation_method SHELXL-97
_cell_angle_alpha 79.419(2)
_cell_angle_beta 80.1890(10)
_cell_angle_gamma 84.540(2)
_cell_formula_units_Z 2
_cell_length_a 11.0728(3)
_cell_length_b 11.7379(4)
_cell_length_c 20.3378(6)
_cell_measurement_temperature 143(1)
_cell_volume 2554.81(14)
_computing_data_collection 'Bruker APEX2'
_computing_data_reduction 'Bruker SAINT'
_computing_structure_refinement 'SHELXL-97 (Sheldrick, 2008)'
_computing_structure_solution 'SHELXS-97 (Sheldrick, 2008)'
_diffrn_ambient_temperature 143(1)
_diffrn_measured_fraction_theta_full 0.994
_diffrn_measured_fraction_theta_max 0.994
_diffrn_measurement_device 'CCD Area Detector'
_diffrn_measurement_device_type 'Bruker APEXII'
_diffrn_measurement_method 'phi and omega scans'
_diffrn_radiation_monochromator graphite
_diffrn_radiation_source 'sealed tube'
_diffrn_radiation_type MoK\a
_diffrn_radiation_wavelength 0.71073
_diffrn_reflns_av_R_equivalents 0.0254
_diffrn_reflns_av_sigmaI/netI 0.0178
_diffrn_reflns_limit_h_max 14
_diffrn_reflns_limit_h_min -14
_diffrn_reflns_limit_k_max 15
_diffrn_reflns_limit_k_min -15
_diffrn_reflns_limit_l_max 26
_diffrn_reflns_limit_l_min -26
_diffrn_reflns_number 83358
_diffrn_reflns_theta_full 27.55
_diffrn_reflns_theta_max 27.55
_diffrn_reflns_theta_min 1.77
_exptl_absorpt_coefficient_mu 3.326
_exptl_absorpt_correction_T_max 0.7456
_exptl_absorpt_correction_T_min 0.6555
_exptl_absorpt_correction_type multi-scan
_exptl_absorpt_process_details '(SADABS; Sheldrick, 2007)'
_exptl_crystal_density_diffrn 1.855
_exptl_crystal_density_method 'not measured'
_exptl_crystal_F_000 1358
_exptl_crystal_size_max 0.28
_exptl_crystal_size_mid 0.15
_exptl_crystal_size_min 0.06
_refine_diff_density_max 0.902
_refine_diff_density_min -0.341
_refine_diff_density_rms 0.065
_refine_ls_extinction_method none
_refine_ls_goodness_of_fit_ref 1.059
_refine_ls_hydrogen_treatment constr
_refine_ls_matrix_type full
_refine_ls_number_parameters 721
_refine_ls_number_reflns 11723
_refine_ls_number_restraints 0
_refine_ls_restrained_S_all 1.059
_refine_ls_R_factor_all 0.0213
_refine_ls_R_factor_gt 0.0184
_refine_ls_shift/su_max 0.004
_refine_ls_shift/su_mean 0.000
_refine_ls_structure_factor_coef Fsqd
_refine_ls_weighting_details 'calc w=1/[\s^2^(Fo^2^)+(0.0283P)^2^+0.6176P] where P=(Fo^2^+2Fc^2^)/3'
_refine_ls_weighting_scheme calc
_refine_ls_wR_factor_gt 0.0457
_refine_ls_wR_factor_ref 0.0466
_reflns_number_gt 10844
_reflns_number_total 11723
_reflns_threshold_expression >2sigma(I)
_cod_data_source_file c2sc21458j.txt
_cod_data_source_block UP4230(2)
_cod_original_cell_volume 2554.82(13)
_cod_original_sg_symbol_H-M 'P -1 '
_cod_database_code 1514402

loop_
_symmetry_equiv_pos_as_xyz
'x, y, z'
'-x, -y, -z'

loop_
_atom_site_label
_atom_site_type_symbol
_atom_site_fract_x
_atom_site_fract_y
_atom_site_fract_z
_atom_site_U_iso_or_equiv
_atom_site_adp_type
_atom_site_occupancy
_atom_site_symmetry_multiplicity
_atom_site_calc_flag
_atom_site_refinement_flags
U1 U -0.315649(6) -0.052561(6) 0.751824(3) 0.02147(3) Uani 1 1 d .
F1 F 0.02952(12) -0.23702(12) 0.85510(7) 0.0419(3) Uani 1 1 d .
F2 F 0.17302(12) -0.40478(14) 0.80199(9) 0.0563(4) Uani 1 1 d .
F3 F 0.08314(15) -0.53801(13) 0.72889(10) 0.0666(5) Uani 1 1 d .
F4 F -0.15794(16) -0.50458(15) 0.71183(10) 0.0662(5) Uani 1 1 d .
F5 F -0.30140(13) -0.33146(14) 0.76205(8) 0.0507(4) Uani 1 1 d .
F6 F -0.15031(15) 0.00082(14) 0.88596(8) 0.0532(4) Uani 1 1 d .
F7 F -0.1591(2) 0.0002(2) 1.01797(10) 0.0883(7) Uani 1 1 d .
F8 F -0.2298(2) -0.1893(2) 1.11065(8) 0.1088(9) Uani 1 1 d .
F9 F -0.29295(18) -0.3805(2) 1.06694(9) 0.0957(8) Uani 1 1 d .
F10 F -0.29049(14) -0.37727(14) 0.93432(8) 0.0603(4) Uani 1 1 d .
F11 F -0.11834(11) -0.14349(11) 0.66835(6) 0.0346(3) Uani 1 1 d .
F12 F 0.07016(11) -0.14825(13) 0.56419(7) 0.0434(3) Uani 1 1 d .
F13 F 0.02267(12) -0.12618(14) 0.43418(7) 0.0472(3) Uani 1 1 d .
F14 F -0.21404(13) -0.09704(15) 0.41184(6) 0.0512(4) Uani 1 1 d .
F15 F -0.40005(11) -0.08710(13) 0.51401(7) 0.0427(3) Uani 1 1 d .
F16 F -0.33782(11) -0.34853(11) 0.62390(7) 0.0388(3) Uani 1 1 d .
F17 F -0.53521(14) -0.46251(12) 0.62087(8) 0.0485(3) Uani 1 1 d .
F18 F -0.76540(13) -0.36088(14) 0.64887(8) 0.0524(4) Uani 1 1 d .
F19 F -0.79438(11) -0.14380(14) 0.68010(8) 0.0491(4) Uani 1 1 d .
F20 F -0.59704(11) -0.02444(11) 0.67740(7) 0.0390(3) Uani 1 1 d .
F21 F -0.28554(11) 0.12251(11) 0.62856(6) 0.0326(3) Uani 1 1 d .
F22 F -0.37561(14) 0.20103(14) 0.51178(6) 0.0496(4) Uani 1 1 d .
F23 F -0.60303(14) 0.31662(14) 0.51451(7) 0.0521(4) Uani 1 1 d .
F24 F -0.74005(12) 0.34261(13) 0.63515(7) 0.0458(3) Uani 1 1 d .
F25 F -0.65436(11) 0.25896(12) 0.75185(6) 0.0381(3) Uani 1 1 d .
F26 F -0.44293(15) 0.39354(12) 0.74246(7) 0.0475(3) Uani 1 1 d .
F27 F -0.45764(18) 0.49096(12) 0.85184(8) 0.0627(5) Uani 1 1 d .
F28 F -0.44145(17) 0.36066(14) 0.97552(8) 0.0602(4) Uani 1 1 d .
F29 F -0.41174(15) 0.12317(13) 0.98674(7) 0.0525(4) Uani 1 1 d .
F30 F -0.39832(12) 0.02319(10) 0.87624(6) 0.0342(3) Uani 1 1 d .
O1 O -0.13062(13) 0.06352(12) 0.73580(7) 0.0311(3) Uani 1 1 d .
O2 O -0.51428(13) -0.12348(13) 0.81256(8) 0.0324(3) Uani 1 1 d .
N1 N -0.21708(16) -0.18701(15) 0.83527(8) 0.0298(4) Uani 1 1 d .
N2 N -0.35732(15) -0.12082(15) 0.65210(8) 0.0274(3) Uani 1 1 d .
N3 N -0.41622(15) 0.14119(14) 0.75261(8) 0.0256(3) Uani 1 1 d .
C1 C -0.14218(19) -0.27948(17) 0.81123(10) 0.0284(4) Uani 1 1 d .
C2 C -0.01933(19) -0.30183(19) 0.81966(11) 0.0326(4) Uani 1 1 d .
C3 C 0.0555(2) -0.3876(2) 0.79259(13) 0.0391(5) Uani 1 1 d .
C4 C 0.0100(2) -0.4554(2) 0.75549(14) 0.0448(6) Uani 1 1 d .
C5 C -0.1113(2) -0.4372(2) 0.74604(13) 0.0429(6) Uani 1 1 d .
C6 C -0.1842(2) -0.3503(2) 0.77354(12) 0.0353(5) Uani 1 1 d .
C7 C -0.22027(19) -0.1877(2) 0.90493(10) 0.0355(5) Uani 1 1 d .
C8 C -0.1880(2) -0.0934(2) 0.92941(12) 0.0439(6) Uani 1 1 d .
C9 C -0.1920(3) -0.0929(3) 0.99765(14) 0.0607(8) Uani 1 1 d .
C10 C -0.2274(3) -0.1891(4) 1.04392(13) 0.0700(10) Uani 1 1 d .
C11 C -0.2589(3) -0.2842(3) 1.02262(14) 0.0663(10) Uani 1 1 d .
C12 C -0.2567(2) -0.2834(3) 0.95391(13) 0.0486(7) Uani 1 1 d .
C13 C -0.26553(18) -0.12169(17) 0.59588(10) 0.0258(4) Uani 1 1 d .
C14 C -0.14251(18) -0.13332(18) 0.60360(10) 0.0278(4) Uani 1 1 d .
C15 C -0.04558(18) -0.13566(19) 0.55156(11) 0.0314(4) Uani 1 1 d .
C16 C -0.06960(19) -0.1251(2) 0.48650(11) 0.0333(5) Uani 1 1 d .
C17 C -0.1900(2) -0.1103(2) 0.47544(10) 0.0341(5) Uani 1 1 d .
C18 C -0.28481(18) -0.10711(19) 0.52860(10) 0.0307(4) Uani 1 1 d .
C19 C -0.45968(18) -0.18206(18) 0.65051(9) 0.0257(4) Uani 1 1 d .
C20 C -0.44956(18) -0.29508(18) 0.63713(10) 0.0292(4) Uani 1 1 d .
C21 C -0.5505(2) -0.35509(19) 0.63600(11) 0.0337(5) Uani 1 1 d .
C22 C -0.6670(2) -0.3036(2) 0.65019(11) 0.0362(5) Uani 1 1 d .
C23 C -0.68089(18) -0.1938(2) 0.66515(11) 0.0339(5) Uani 1 1 d .
C24 C -0.57909(19) -0.13416(18) 0.66470(10) 0.0295(4) Uani 1 1 d .
C25 C -0.46532(18) 0.19098(17) 0.69396(10) 0.0254(4) Uani 1 1 d .
C26 C -0.40002(18) 0.17787(17) 0.63074(10) 0.0273(4) Uani 1 1 d .
C27 C -0.4443(2) 0.2174(2) 0.57090(10) 0.0341(5) Uani 1 1 d .
C28 C -0.5580(2) 0.2747(2) 0.57225(11) 0.0352(5) Uani 1 1 d .
C29 C -0.62756(19) 0.28886(19) 0.63363(11) 0.0321(4) Uani 1 1 d .
C30 C -0.58252(18) 0.24672(18) 0.69300(10) 0.0281(4) Uani 1 1 d .
C31 C -0.42734(17) 0.20295(17) 0.80539(10) 0.0259(4) Uani 1 1 d .
C32 C -0.4389(2) 0.32377(19) 0.80201(11) 0.0327(4) Uani 1 1 d .
C33 C -0.4441(2) 0.37510(19) 0.85819(12) 0.0391(5) Uani 1 1 d .
C34 C -0.4353(2) 0.3095(2) 0.92079(12) 0.0400(5) Uani 1 1 d .
C35 C -0.4210(2) 0.1913(2) 0.92659(11) 0.0362(5) Uani 1 1 d .
C36 C -0.41681(18) 0.14092(17) 0.86995(10) 0.0279(4) Uani 1 1 d .
C37 C -0.00520(19) 0.0111(2) 0.73353(12) 0.0355(5) Uani 1 1 d .
H37A H 0.0287 -0.0039 0.6874 0.043 Uiso 1 1 calc R
H37B H -0.0031 -0.0632 0.7656 0.043 Uiso 1 1 calc R
C38 C 0.0675(2) 0.0983(2) 0.75336(14) 0.0478(6) Uani 1 1 d .
H38A H 0.1554 0.0903 0.7338 0.057 Uiso 1 1 calc R
H38B H 0.0596 0.0905 0.8032 0.057 Uiso 1 1 calc R
C39 C 0.0065(2) 0.2120(2) 0.72266(18) 0.0598(8) Uani 1 1 d .
H39A H 0.0210 0.2763 0.7452 0.072 Uiso 1 1 calc R
H39B H 0.0370 0.2317 0.6735 0.072 Uiso 1 1 calc R
C40 C -0.1276(2) 0.1877(2) 0.73557(15) 0.0455(6) Uani 1 1 d .
H40A H -0.1678 0.2078 0.7797 0.055 Uiso 1 1 calc R
H40B H -0.1705 0.2336 0.6995 0.055 Uiso 1 1 calc R
C41 C -0.6253(2) -0.0511(2) 0.83459(13) 0.0419(5) Uani 1 1 d .
H41A H -0.6386 0.0165 0.7990 0.050 Uiso 1 1 calc R
H41B H -0.6178 -0.0228 0.8766 0.050 Uiso 1 1 calc R
C42 C -0.7283(2) -0.1299(2) 0.84683(13) 0.0434(6) Uani 1 1 d .
H42A H -0.7565 -0.1359 0.8040 0.052 Uiso 1 1 calc R
H42B H -0.7987 -0.1032 0.8786 0.052 Uiso 1 1 calc R
C43 C -0.6684(2) -0.2444(2) 0.87765(13) 0.0471(6) Uani 1 1 d .
H43A H -0.6666 -0.2473 0.9264 0.056 Uiso 1 1 calc R
H43B H -0.7122 -0.3109 0.8720 0.056 Uiso 1 1 calc R
C44 C -0.5405(2) -0.2453(2) 0.83803(13) 0.0418(5) Uani 1 1 d .
H44A H -0.4806 -0.2834 0.8675 0.050 Uiso 1 1 calc R
H44B H -0.5357 -0.2881 0.7999 0.050 Uiso 1 1 calc R

loop_
_atom_site_aniso_label
_atom_site_aniso_U_11
_atom_site_aniso_U_22
_atom_site_aniso_U_33
_atom_site_aniso_U_23
_atom_site_aniso_U_13
_atom_site_aniso_U_12
U1 0.02184(4) 0.02241(4) 0.02023(4) -0.00466(3) -0.00277(2) -0.00077(3)
F1 0.0330(6) 0.0493(8) 0.0463(8) -0.0151(6) -0.0068(6) -0.0027(6)
F2 0.0305(7) 0.0611(10) 0.0774(11) -0.0209(8) -0.0049(7) 0.0081(6)
F3 0.0554(9) 0.0389(8) 0.1033(14) -0.0318(9) 0.0129(9) 0.0007(7)
F4 0.0626(10) 0.0574(10) 0.0897(13) -0.0412(10) -0.0086(9) -0.0106(8)
F5 0.0386(7) 0.0650(10) 0.0541(9) -0.0186(8) -0.0162(6) 0.0003(7)
F6 0.0650(10) 0.0548(9) 0.0439(8) -0.0190(7) -0.0086(7) -0.0046(8)
F7 0.0939(14) 0.1270(18) 0.0595(11) -0.0594(12) -0.0276(10) 0.0279(13)
F8 0.1080(16) 0.181(2) 0.0222(8) -0.0189(11) -0.0087(9) 0.0669(16)
F9 0.0721(12) 0.1245(18) 0.0485(10) 0.0441(11) 0.0213(9) 0.0364(12)
F10 0.0501(9) 0.0531(10) 0.0607(10) 0.0186(8) 0.0061(7) 0.0011(7)
F11 0.0304(6) 0.0496(8) 0.0264(6) -0.0101(5) -0.0061(5) -0.0062(5)
F12 0.0242(6) 0.0635(9) 0.0423(7) -0.0088(7) -0.0036(5) -0.0051(6)
F13 0.0373(7) 0.0701(10) 0.0311(7) -0.0111(7) 0.0095(5) -0.0097(7)
F14 0.0469(8) 0.0841(11) 0.0213(6) -0.0025(7) -0.0049(6) -0.0114(7)
F15 0.0313(6) 0.0605(9) 0.0348(7) -0.0017(6) -0.0096(5) -0.0005(6)
F16 0.0362(7) 0.0360(7) 0.0448(7) -0.0143(6) -0.0019(6) 0.0018(5)
F17 0.0612(9) 0.0339(7) 0.0551(9) -0.0157(6) -0.0078(7) -0.0142(6)
F18 0.0426(8) 0.0664(10) 0.0541(9) -0.0137(8) -0.0065(6) -0.0285(7)
F19 0.0245(6) 0.0691(10) 0.0570(9) -0.0205(8) -0.0061(6) -0.0006(6)
F20 0.0360(7) 0.0367(7) 0.0471(8) -0.0167(6) -0.0070(6) 0.0034(5)
F21 0.0306(6) 0.0360(7) 0.0291(6) -0.0068(5) -0.0010(5) 0.0040(5)
F22 0.0570(9) 0.0670(10) 0.0215(6) -0.0101(6) -0.0013(6) 0.0098(7)
F23 0.0649(9) 0.0616(10) 0.0306(7) -0.0039(7) -0.0230(7) 0.0131(8)
F24 0.0362(7) 0.0542(9) 0.0461(8) -0.0064(7) -0.0151(6) 0.0137(6)
F25 0.0327(6) 0.0492(8) 0.0286(6) -0.0063(6) 0.0001(5) 0.0063(6)
F26 0.0748(10) 0.0297(7) 0.0382(7) 0.0015(6) -0.0144(7) -0.0076(7)
F27 0.1056(14) 0.0284(8) 0.0602(10) -0.0160(7) -0.0239(9) 0.0008(8)
F28 0.0927(12) 0.0518(9) 0.0465(9) -0.0300(7) -0.0254(8) 0.0105(8)
F29 0.0839(11) 0.0488(9) 0.0273(7) -0.0075(6) -0.0209(7) 0.0065(8)
F30 0.0505(7) 0.0257(6) 0.0272(6) -0.0031(5) -0.0126(5) 0.0025(5)
O1 0.0264(7) 0.0281(8) 0.0383(8) -0.0044(6) -0.0049(6) -0.0022(6)
O2 0.0297(7) 0.0305(8) 0.0363(8) -0.0064(6) -0.0012(6) -0.0041(6)
N1 0.0327(9) 0.0303(9) 0.0250(8) -0.0030(7) -0.0066(7) 0.0046(7)
N2 0.0245(8) 0.0324(9) 0.0263(8) -0.0093(7) -0.0007(6) -0.0057(7)
N3 0.0289(8) 0.0258(8) 0.0217(8) -0.0042(7) -0.0040(6) 0.0009(7)
C1 0.0324(10) 0.0241(10) 0.0245(10) 0.0023(8) -0.0014(8) 0.0010(8)
C2 0.0321(10) 0.0311(11) 0.0323(11) -0.0014(9) -0.0019(8) -0.0040(8)
C3 0.0277(10) 0.0359(12) 0.0495(14) -0.0040(10) 0.0008(9) 0.0003(9)
C4 0.0425(13) 0.0282(12) 0.0588(16) -0.0103(11) 0.0080(11) -0.0009(10)
C5 0.0507(14) 0.0301(12) 0.0490(14) -0.0116(10) -0.0022(11) -0.0094(10)
C6 0.0339(11) 0.0336(12) 0.0373(12) -0.0027(9) -0.0053(9) -0.0029(9)
C7 0.0313(10) 0.0455(13) 0.0241(10) -0.0009(9) -0.0026(8) 0.0123(9)
C8 0.0403(12) 0.0613(16) 0.0291(11) -0.0125(11) -0.0069(10) 0.0143(11)
C9 0.0570(16) 0.092(2) 0.0352(14) -0.0278(15) -0.0130(12) 0.0274(16)
C10 0.0623(18) 0.112(3) 0.0247(13) -0.0116(16) -0.0036(12) 0.0415(19)
C11 0.0483(15) 0.093(2) 0.0329(14) 0.0194(15) 0.0103(12) 0.0313(16)
C12 0.0346(12) 0.0598(17) 0.0384(13) 0.0079(12) 0.0042(10) 0.0127(12)
C13 0.0284(9) 0.0238(10) 0.0257(10) -0.0071(8) -0.0008(8) -0.0049(8)
C14 0.0297(10) 0.0321(11) 0.0229(9) -0.0067(8) -0.0043(8) -0.0052(8)
C15 0.0252(9) 0.0343(11) 0.0350(11) -0.0068(9) -0.0027(8) -0.0051(8)
C16 0.0323(10) 0.0384(12) 0.0271(10) -0.0067(9) 0.0044(8) -0.0061(9)
C17 0.0385(11) 0.0419(13) 0.0217(10) -0.0036(9) -0.0041(8) -0.0070(9)
C18 0.0280(10) 0.0346(11) 0.0289(10) -0.0024(9) -0.0053(8) -0.0038(8)
C19 0.0284(9) 0.0299(10) 0.0198(9) -0.0050(8) -0.0038(7) -0.0054(8)
C20 0.0307(10) 0.0322(11) 0.0244(10) -0.0061(8) -0.0015(8) -0.0029(8)
C21 0.0454(12) 0.0289(11) 0.0281(10) -0.0059(9) -0.0038(9) -0.0104(9)
C22 0.0350(11) 0.0465(13) 0.0293(11) -0.0053(10) -0.0044(9) -0.0177(10)
C23 0.0256(10) 0.0477(13) 0.0292(11) -0.0082(9) -0.0044(8) -0.0032(9)
C24 0.0310(10) 0.0321(11) 0.0265(10) -0.0078(8) -0.0040(8) -0.0029(8)
C25 0.0294(9) 0.0225(9) 0.0239(9) -0.0023(7) -0.0042(7) -0.0032(7)
C26 0.0286(10) 0.0249(10) 0.0270(10) -0.0032(8) -0.0031(8) 0.0008(8)
C27 0.0423(12) 0.0371(12) 0.0212(10) -0.0055(9) -0.0005(8) -0.0003(9)
C28 0.0446(12) 0.0358(12) 0.0262(10) -0.0022(9) -0.0142(9) 0.0019(9)
C29 0.0309(10) 0.0306(11) 0.0353(11) -0.0057(9) -0.0091(9) 0.0029(8)
C30 0.0291(10) 0.0285(10) 0.0250(10) -0.0048(8) -0.0011(8) 0.0011(8)
C31 0.0251(9) 0.0282(10) 0.0244(9) -0.0064(8) -0.0025(7) -0.0001(8)
C32 0.0402(11) 0.0268(11) 0.0302(11) -0.0014(9) -0.0071(9) -0.0027(9)
C33 0.0498(13) 0.0264(11) 0.0448(13) -0.0125(10) -0.0122(11) 0.0007(10)
C34 0.0477(13) 0.0423(13) 0.0361(12) -0.0200(10) -0.0133(10) 0.0039(10)
C35 0.0432(12) 0.0406(13) 0.0265(10) -0.0070(9) -0.0118(9) 0.0025(10)
C36 0.0312(10) 0.0250(10) 0.0284(10) -0.0066(8) -0.0064(8) 0.0009(8)
C37 0.0269(10) 0.0361(12) 0.0433(13) -0.0053(10) -0.0063(9) -0.0025(9)
C38 0.0375(12) 0.0525(16) 0.0583(16) -0.0151(13) -0.0109(11) -0.0104(11)
C39 0.0427(14) 0.0437(16) 0.095(2) -0.0164(15) -0.0033(14) -0.0158(12)
C40 0.0386(12) 0.0276(12) 0.0726(18) -0.0130(12) -0.0067(12) -0.0079(9)
C41 0.0291(11) 0.0489(14) 0.0470(14) -0.0160(11) 0.0029(9) -0.0006(10)
C42 0.0307(11) 0.0608(16) 0.0400(13) -0.0163(12) 0.0014(9) -0.0066(11)
C43 0.0461(14) 0.0591(17) 0.0359(13) -0.0021(12) -0.0036(10) -0.0201(12)
C44 0.0388(12) 0.0362(13) 0.0471(14) 0.0024(10) -0.0033(10) -0.0111(10)

loop_
_atom_type_symbol
_atom_type_description
_atom_type_scat_dispersion_real
_atom_type_scat_dispersion_imag
_atom_type_scat_source
C C 0.0033 0.0016 'International Tables Vol C Tables 4.2.6.8 and 6.1.1.4'
H H 0.0000 0.0000 'International Tables Vol C Tables 4.2.6.8 and 6.1.1.4'
N N 0.0061 0.0033 'International Tables Vol C Tables 4.2.6.8 and 6.1.1.4'
O O 0.0106 0.0060 'International Tables Vol C Tables 4.2.6.8 and 6.1.1.4'
F F 0.0171 0.0103 'International Tables Vol C Tables 4.2.6.8 and 6.1.1.4'
U U -9.6767 9.6646 'International Tables Vol C Tables 4.2.6.8 and 6.1.1.4'

loop_
_geom_angle_atom_site_label_1
_geom_angle_atom_site_label_2
_geom_angle_atom_site_label_3
_geom_angle
N1 U1 N3 132.45(6)
N1 U1 N2 118.98(6)
N3 U1 N2 107.84(6)
N1 U1 O2 87.80(5)
N3 U1 O2 85.61(5)
N2 U1 O2 88.36(5)
N1 U1 O1 86.07(5)
N3 U1 O1 80.15(5)
N2 U1 O1 116.51(5)
O2 U1 O1 154.12(5)
N1 U1 F11 79.56(5)
N3 U1 F11 133.68(5)
N2 U1 F11 61.94(4)
O2 U1 F11 134.85(4)
O1 U1 F11 68.38(4)
N1 U1 F30 74.08(5)
N3 U1 F30 60.59(4)
N2 U1 F30 150.55(5)
O2 U1 F30 64.80(4)
O1 U1 F30 89.35(4)
F11 U1 F30 146.53(3)
N1 U1 F21 147.27(5)
N3 U1 F21 60.14(4)
N2 U1 F21 66.46(5)
O2 U1 F21 124.90(4)
O1 U1 F21 65.05(4)
F11 U1 F21 75.76(3)
F30 U1 F21 118.20(3)
C14 F11 U1 111.27(11)
C26 F21 U1 102.06(10)
C36 F30 U1 113.15(11)
C40 O1 C37 108.39(16)
C40 O1 U1 127.90(12)
C37 O1 U1 123.31(12)
C44 O2 C41 107.41(16)
C44 O2 U1 126.05(13)
C41 O2 U1 126.38(13)
C7 N1 C1 113.36(16)
C7 N1 U1 130.57(13)
C1 N1 U1 116.07(12)
C13 N2 C19 114.37(15)
C13 N2 U1 119.80(12)
C19 N2 U1 124.61(12)
C31 N3 C25 119.39(16)
C31 N3 U1 125.22(13)
C25 N3 U1 115.39(12)
C6 C1 C2 115.17(19)
C6 C1 N1 121.81(19)
C2 C1 N1 122.90(19)
F1 C2 C3 117.95(19)
F1 C2 C1 119.32(19)
C3 C2 C1 122.7(2)
F2 C3 C4 119.8(2)
F2 C3 C2 120.1(2)
C4 C3 C2 120.1(2)
F3 C4 C3 119.9(2)
F3 C4 C5 120.7(2)
C3 C4 C5 119.4(2)
F4 C5 C6 120.5(2)
F4 C5 C4 120.2(2)
C6 C5 C4 119.4(2)
F5 C6 C5 118.5(2)
F5 C6 C1 118.2(2)
C5 C6 C1 123.3(2)
C8 C7 C12 115.7(2)
C8 C7 N1 122.4(2)
C12 C7 N1 121.9(2)
F6 C8 C9 117.6(3)
F6 C8 C7 119.6(2)
C9 C8 C7 122.7(3)
F7 C9 C10 120.6(3)
F7 C9 C8 119.9(3)
C10 C9 C8 119.6(3)
F8 C10 C11 120.3(3)
F8 C10 C9 119.6(4)
C11 C10 C9 120.1(3)
F9 C11 C10 121.4(3)
F9 C11 C12 118.5(4)
C10 C11 C12 120.0(3)
F10 C12 C11 118.9(3)
F10 C12 C7 119.3(2)
C11 C12 C7 121.8(3)
C14 C13 N2 120.45(18)
C14 C13 C18 113.96(17)
N2 C13 C18 125.54(18)
F11 C14 C15 118.79(17)
F11 C14 C13 116.37(17)
C15 C14 C13 124.84(18)
F12 C15 C16 120.67(18)
F12 C15 C14 120.44(19)
C16 C15 C14 118.89(19)
F13 C16 C15 120.69(19)
F13 C16 C17 120.36(19)
C15 C16 C17 118.92(19)
F14 C17 C18 120.06(19)
F14 C17 C16 119.24(19)
C18 C17 C16 120.69(19)
F15 C18 C17 117.70(18)
F15 C18 C13 119.68(18)
C17 C18 C13 122.62(19)
C24 C19 C20 115.40(18)
C24 C19 N2 121.59(18)
C20 C19 N2 122.98(18)
F16 C20 C21 117.90(19)
F16 C20 C19 119.36(18)
C21 C20 C19 122.73(19)
F17 C21 C22 120.22(19)
F17 C21 C20 120.2(2)
C22 C21 C20 119.6(2)
F18 C22 C23 120.5(2)
F18 C22 C21 120.0(2)
C23 C22 C21 119.45(19)
F19 C23 C22 119.69(19)
F19 C23 C24 120.1(2)
C22 C23 C24 120.2(2)
F20 C24 C23 118.22(18)
F20 C24 C19 119.20(17)
C23 C24 C19 122.6(2)
C26 C25 C30 115.00(18)
C26 C25 N3 119.73(18)
C30 C25 N3 125.05(18)
F21 C26 C27 118.65(17)
F21 C26 C25 117.66(17)
C27 C26 C25 123.69(19)
F22 C27 C28 120.59(19)
F22 C27 C26 120.1(2)
C28 C27 C26 119.28(19)
F23 C28 C27 120.8(2)
F23 C28 C29 119.7(2)
C27 C28 C29 119.52(19)
F24 C29 C30 120.11(19)
F24 C29 C28 119.62(19)
C30 C29 C28 120.27(19)
F25 C30 C29 118.57(18)
F25 C30 C25 119.24(18)
C29 C30 C25 122.19(18)
N3 C31 C36 118.02(18)
N3 C31 C32 127.94(18)
C36 C31 C32 113.84(18)
F26 C32 C33 117.65(19)
F26 C32 C31 119.95(18)
C33 C32 C31 122.4(2)
F27 C33 C34 119.3(2)
F27 C33 C32 119.5(2)
C34 C33 C32 121.2(2)
F28 C34 C35 120.5(2)
F28 C34 C33 120.7(2)
C35 C34 C33 118.8(2)
F29 C35 C34 121.09(19)
F29 C35 C36 119.5(2)
C34 C35 C36 119.4(2)
F30 C36 C35 118.61(18)
F30 C36 C31 117.06(17)
C35 C36 C31 124.32(19)
O1 C37 C38 105.60(18)
C37 C38 C39 101.5(2)
C40 C39 C38 103.0(2)
O1 C40 C39 105.76(19)
O2 C41 C42 104.86(19)
C41 C42 C43 101.9(2)
C44 C43 C42 103.3(2)
O2 C44 C43 106.6(2)

loop_
_geom_bond_atom_site_label_1
_geom_bond_atom_site_label_2
_geom_bond_distance
U1 N1 2.4252(17)
U1 N3 2.4367(16)
U1 N2 2.4401(16)
U1 O2 2.4700(14)
U1 O1 2.5101(14)
U1 F11 2.7843(12)
U1 F30 2.8131(12)
U1 F21 2.9279(12)
F1 C2 1.343(3)
F2 C3 1.338(3)
F3 C4 1.335(3)
F4 C5 1.334(3)
F5 C6 1.348(3)
F6 C8 1.335(3)
F7 C9 1.339(4)
F8 C10 1.352(3)
F9 C11 1.350(4)
F10 C12 1.343(4)
F11 C14 1.370(2)
F12 C15 1.339(2)
F13 C16 1.345(2)
F14 C17 1.343(2)
F15 C18 1.348(2)
F16 C20 1.341(2)
F17 C21 1.341(2)
F18 C22 1.340(2)
F19 C23 1.346(2)
F20 C24 1.349(2)
F21 C26 1.366(2)
F22 C27 1.344(2)
F23 C28 1.346(2)
F24 C29 1.340(2)
F25 C30 1.343(2)
F26 C32 1.337(2)
F27 C33 1.339(3)
F28 C34 1.347(2)
F29 C35 1.347(3)
F30 C36 1.363(2)
O1 C40 1.461(3)
O1 C37 1.461(2)
O2 C44 1.468(3)
O2 C41 1.479(3)
N1 C7 1.410(3)
N1 C1 1.411(3)
N2 C13 1.395(2)
N2 C19 1.407(2)
N3 C31 1.384(2)
N3 C25 1.402(2)
C1 C6 1.387(3)
C1 C2 1.394(3)
C2 C3 1.376(3)
C3 C4 1.372(4)
C4 C5 1.380(4)
C5 C6 1.379(3)
C7 C8 1.392(4)
C7 C12 1.398(3)
C8 C9 1.382(3)
C9 C10 1.371(5)
C10 C11 1.364(5)
C11 C12 1.392(4)
C13 C14 1.389(3)
C13 C18 1.398(3)
C14 C15 1.375(3)
C15 C16 1.375(3)
C16 C17 1.379(3)
C17 C18 1.376(3)
C19 C24 1.391(3)
C19 C20 1.393(3)
C20 C21 1.382(3)
C21 C22 1.378(3)
C22 C23 1.367(3)
C23 C24 1.380(3)
C25 C26 1.391(3)
C25 C30 1.398(3)
C26 C27 1.375(3)
C27 C28 1.368(3)
C28 C29 1.380(3)
C29 C30 1.375(3)
C31 C36 1.397(3)
C31 C32 1.402(3)
C32 C33 1.377(3)
C33 C34 1.375(3)
C34 C35 1.367(3)
C35 C36 1.380(3)
C37 C38 1.508(3)
C38 C39 1.514(4)
C39 C40 1.509(3)
C41 C42 1.496(3)
C42 C43 1.518(4)
C43 C44 1.505(3)

loop_
_platon_squeeze_void_nr
_platon_squeeze_void_average_x
_platon_squeeze_void_average_y
_platon_squeeze_void_average_z
_platon_squeeze_void_volume
_platon_squeeze_void_count_electrons
_platon_squeeze_void_content
1 0.000 0.500 1.000 205 51 ' '
2 0.000 0.500 0.500 211 47 ' '
